data_7038809
loop_
_publ_author_name
'Lasanta, Tania'
'L\'opez-de-Luzuriaga, Jos\'e M'
'Monge, Miguel'
'Olmos, M. Elena'
'Pascual, David'

_publ_section_title
;
 Synthesis of the molecular amalgam [{AuHg2(o-C6F4)3}{Hg3(o-C6F4)3}](-): a
 rare example of a heterometallic homoleptic metallacycle.
;
_journal_issue 15
_journal_name_full 'Dalton transactions (Cambridge, England : 2003)'
_journal_page_first 6334
_journal_page_last 6338
_journal_paper_doi 10.1039/c6dt00934d
_journal_volume 45
_journal_year 2016
_chemical_compound_source 'synthesis as described'
_chemical_formula_moiety 'C6 H18 Au P2, C36 Au F24 Hg5'
_chemical_formula_sum 'C42 H18 Au2 F24 Hg5 P2'
_chemical_formula_weight 2437.39
_chemical_name_common DP172
_chemical_name_systematic
;
 ?
;
_space_group_IT_number 15
_symmetry_cell_setting monoclinic
_symmetry_Int_Tables_number 15
_symmetry_space_group_name_Hall '-C 2yc'
_symmetry_space_group_name_H-M 'C 1 2/c 1'
_atom_sites_solution_hydrogens geom
_atom_sites_solution_primary direct
_atom_sites_solution_secondary difmap
_audit_conform_dict_location ftp://ftp.iucr.org/pub/cif_core.dic
_audit_conform_dict_name cif_core.dic
_audit_conform_dict_version 2.4
_audit_creation_date 2015-10-02T10:33:52-00:00
_audit_creation_method 'WinGX routine CIF_UPDATE'
_audit_update_record
;
2015-10-02 deposited with the CCDC.
2016-03-09 downloaded from the CCDC.
;
_cell_angle_alpha 90
_cell_angle_beta 108.232(3)
_cell_angle_gamma 90
_cell_formula_units_Z 4
_cell_length_a 22.8022(12)
_cell_length_b 16.7195(9)
_cell_length_c 13.2363(4)
_cell_measurement_reflns_used 4241
_cell_measurement_temperature 120(2)
_cell_measurement_theta_max 27.45
_cell_measurement_theta_min 1.54
_cell_measurement_wavelength 0.71073
_cell_volume 4792.9(4)
_computing_cell_refinement 'HKL Scalepack (Otwinowski & Minor 1997)'
_computing_data_collection 'Collect (Bruker AXS BV, 1997-2004)'
_computing_data_reduction 'HKL Denzo and Scalepack (Otwinowski & Minor 1997)'
_computing_molecular_graphics 'Ortep-3 for Windows (Farrugia, 1997)'
_computing_publication_material 'WinGX publication routines (Farrugia, 1999)'
_computing_structure_refinement 'SHELXL-97 (Sheldrick, 2008)'
_computing_structure_solution 'SHELXS-86 (Sheldrick, 1986)'
_diffrn_ambient_temperature 120(2)
_diffrn_detector 'CCD plate'
_diffrn_detector_area_resol_mean 9
_diffrn_measured_fraction_theta_full 0.995
_diffrn_measured_fraction_theta_max 0.995
_diffrn_measurement_device '95mm CCD camera on \k-goniostat'
_diffrn_measurement_device_type KappaCCD
_diffrn_measurement_method 'CCD rotation images, thick slices'
_diffrn_orient_matrix_type 'by Bruker AXS Collect from scalepack cell'
_diffrn_orient_matrix_UB_11 -0.404529E-1
_diffrn_orient_matrix_UB_12 -0.287219E-1
_diffrn_orient_matrix_UB_13 -0.185721E-1
_diffrn_orient_matrix_UB_21 0.213838E-1
_diffrn_orient_matrix_UB_22 -0.516118E-1
_diffrn_orient_matrix_UB_23 -0.37505E-2
_diffrn_orient_matrix_UB_31 0.61874E-2
_diffrn_orient_matrix_UB_32 -0.94105E-2
_diffrn_orient_matrix_UB_33 0.772536E-1
_diffrn_radiation_monochromator graphite
_diffrn_radiation_probe x-ray
_diffrn_radiation_type MoK\a
_diffrn_radiation_wavelength 0.71073
_diffrn_reflns_av_R_equivalents 0.0927
_diffrn_reflns_av_unetI/netI 0.0514
_diffrn_reflns_limit_h_max 29
_diffrn_reflns_limit_h_min -29
_diffrn_reflns_limit_k_max 21
_diffrn_reflns_limit_k_min -21
_diffrn_reflns_limit_l_max 16
_diffrn_reflns_limit_l_min -16
_diffrn_reflns_number 36348
_diffrn_reflns_theta_full 27.45
_diffrn_reflns_theta_max 27.45
_diffrn_reflns_theta_min 1.54
_diffrn_source 'Enraf Nonius FR590'
_exptl_absorpt_coefficient_mu 22.245
_exptl_absorpt_correction_T_max 27.45
_exptl_absorpt_correction_T_min 1.54
_exptl_absorpt_correction_type multi-scan
_exptl_absorpt_process_details
;
        [c.f. r.h. blessing, acta cryst. (1995), a51, 33-38]
;
_exptl_crystal_colour colorless
_exptl_crystal_density_diffrn 3.378
_exptl_crystal_density_method 'not measured'
_exptl_crystal_description needle
_exptl_crystal_F_000 4296
_exptl_crystal_recrystallization_method 'Re-crystallisation from solvent: dichloromethane'
_exptl_crystal_size_max 0.45
_exptl_crystal_size_mid 0.05
_exptl_crystal_size_min 0.05
_refine_diff_density_max 2.414
_refine_diff_density_min -3.535
_refine_diff_density_rms 0.442
_refine_ls_extinction_method none
_refine_ls_goodness_of_fit_ref 1.403
_refine_ls_hydrogen_treatment constr
_refine_ls_matrix_type full
_refine_ls_number_parameters 330
_refine_ls_number_reflns 5469
_refine_ls_number_restraints 108
_refine_ls_restrained_S_all 1.39
_refine_ls_R_factor_all 0.1013
_refine_ls_R_factor_gt 0.0859
_refine_ls_shift/su_max 0
_refine_ls_shift/su_mean 0
_refine_ls_structure_factor_coef Fsqd
_refine_ls_weighting_details 'calc w=1/[\s^2^(Fo^2^)+(0.0000P)^2^+981.0213P] where P=(Fo^2^+2Fc^2^)/3'
_refine_ls_weighting_scheme calc
_refine_ls_wR_factor_gt 0.1928
_refine_ls_wR_factor_ref 0.1977
_reflns_number_gt 4583
_reflns_number_total 5469
_reflns_threshold_expression >2\s(I)
_cod_data_source_file c6dt00934d2.cif
_cod_data_source_block t63
_cod_depositor_comments
;
The following automatic conversions were performed:

'_symmetry_cell_setting' value 'Monoclinic' changed to 'monoclinic'
according to
/usr/data/users/saulius/crontab/automatic-downloads/rss-feeds/RSC/lib/dictionaries/cif_core.dic
dictionary named 'cif_core.dic' version 2.4.2 from 2011-04-26.

Automatic conversion script
Id: cif_fix_values 4268 2015-11-12 08:31:59Z antanas 

 Adding full bibliography for 7038809.cif.
;
_cod_original_sg_symbol_H-M C2/c
_cod_database_code 7038809

loop_
_symmetry_equiv_pos_as_xyz
'x, y, z'
'-x, y, -z+1/2'
'x+1/2, y+1/2, z'
'-x+1/2, y+1/2, -z+1/2'
'-x, -y, -z'
'x, -y, z-1/2'
'-x+1/2, -y+1/2, -z'
'x+1/2, -y+1/2, z-1/2'

loop_
_atom_site_label
_atom_site_type_symbol
_atom_site_fract_x
_atom_site_fract_y
_atom_site_fract_z
_atom_site_U_iso_or_equiv
_atom_site_adp_type
_atom_site_occupancy
_atom_site_symmetry_multiplicity
_atom_site_calc_flag
_atom_site_refinement_flags
_atom_site_disorder_group
Hg1 Hg 0.11993(4) 0.98248(6) 0.12850(8) 0.0290(2) Uani 1 1 d . .
Hg2 Hg 0.01347(5) 0.82458(7) 0.12287(8) 0.0312(2) Uani 1 1 d . .
Hg3 Hg -0.03346(5) 1.02771(7) 0.12859(8) 0.0362(3) Uani 0.5 1 d P 1
Au3 Au -0.03346(5) 1.02771(7) 0.12859(8) 0.0362(3) Uani 0.5 1 d P 2
Au1 Au 0.5 0.00617(9) 0.25 0.0366(4) Uani 1 2 d S .
P P 0.4033(3) -0.0042(4) 0.1270(6) 0.0343(16) Uani 1 1 d . .
C1 C 0.1440(11) 0.8608(18) 0.126(2) 0.032(5) Uani 1 1 d U .
C2 C 0.2044(12) 0.8457(15) 0.1247(19) 0.027(4) Uani 1 1 d U .
C3 C 0.2228(13) 0.7666(18) 0.131(2) 0.040(6) Uani 1 1 d U .
C4 C 0.1838(12) 0.7038(16) 0.129(2) 0.031(5) Uani 1 1 d U .
C5 C 0.1220(12) 0.7211(18) 0.130(2) 0.033(5) Uani 1 1 d U .
C6 C 0.1028(13) 0.8029(17) 0.1243(19) 0.031(5) Uani 1 1 d U .
F1 F 0.2446(7) 0.9023(10) 0.1245(14) 0.043(4) Uani 1 1 d U .
F2 F 0.2812(7) 0.7457(10) 0.1284(14) 0.040(4) Uani 1 1 d U .
F3 F 0.2024(8) 0.6272(10) 0.1367(14) 0.047(4) Uani 1 1 d U .
F4 F 0.0845(8) 0.6603(11) 0.1294(14) 0.046(4) Uani 1 1 d U .
C11 C -0.0773(12) 0.8491(17) 0.124(2) 0.037(6) Uani 1 1 d U .
C12 C -0.1185(13) 0.7937(19) 0.113(3) 0.045(7) Uani 1 1 d U .
C13 C -0.1786(12) 0.8068(18) 0.108(2) 0.034(5) Uani 1 1 d U .
C14 C -0.1964(12) 0.8855(19) 0.103(2) 0.039(5) Uani 1 1 d U .
C15 C -0.1568(12) 0.9464(18) 0.1108(19) 0.032(4) Uani 1 1 d U .
C16 C -0.0943(11) 0.9346(17) 0.1218(19) 0.029(5) Uani 1 1 d U .
F5 F -0.0999(8) 0.7161(11) 0.1167(14) 0.047(4) Uani 1 1 d U .
F6 F -0.2177(7) 0.7500(11) 0.1074(13) 0.044(4) Uani 1 1 d U .
F7 F -0.2552(7) 0.8997(11) 0.1020(15) 0.048(4) Uani 1 1 d U .
F8 F -0.1795(8) 1.0201(12) 0.1075(15) 0.052(4) Uani 1 1 d U .
C21 C 0.0310(11) 1.1139(15) 0.1323(19) 0.027(4) Uani 1 1 d U .
C22 C 0.0133(12) 1.1917(15) 0.132(2) 0.030(4) Uani 1 1 d U .
C23 C 0.0544(12) 1.2588(15) 0.1356(19) 0.029(4) Uani 1 1 d U .
C24 C 0.1147(12) 1.2397(16) 0.144(2) 0.030(4) Uani 1 1 d U .
C25 C 0.1328(12) 1.1616(16) 0.145(2) 0.032(5) Uani 1 1 d U .
C26 C 0.0914(12) 1.1015(16) 0.138(2) 0.030(4) Uani 1 1 d U .
F9 F -0.0442(7) 1.2165(9) 0.1268(13) 0.037(4) Uani 1 1 d U .
F10 F 0.0363(8) 1.3359(9) 0.1356(13) 0.041(4) Uani 1 1 d U .
F11 F 0.1550(8) 1.3005(10) 0.1490(13) 0.040(4) Uani 1 1 d U .
F12 F 0.1922(7) 1.1449(10) 0.1508(13) 0.039(4) Uani 1 1 d U .
C31 C 0.3817(14) -0.1078(16) 0.112(3) 0.042(4) Uani 1 1 d . .
H31A H 0.3409 -0.1129 0.063 0.063 Uiso 1 1 calc R .
H31B H 0.3824 -0.1291 0.1802 0.063 Uiso 1 1 calc R .
H31C H 0.4103 -0.1369 0.0864 0.063 Uiso 1 1 calc R .
C32 C 0.3408(14) 0.0467(17) 0.155(3) 0.042(4) Uani 1 1 d . .
H32A H 0.3449 0.1033 0.1469 0.063 Uiso 1 1 calc R .
H32B H 0.3418 0.0352 0.2265 0.063 Uiso 1 1 calc R .
H32C H 0.3023 0.0289 0.1063 0.063 Uiso 1 1 calc R .
C33 C 0.3982(14) 0.0266(17) -0.003(2) 0.042(4) Uani 1 1 d . .
H33A H 0.4152 -0.0141 -0.0363 0.063 Uiso 1 1 calc R .
H33B H 0.421 0.0754 0.0008 0.063 Uiso 1 1 calc R .
H33C H 0.3557 0.0354 -0.0429 0.063 Uiso 1 1 calc R .

loop_
_atom_site_aniso_label
_atom_site_aniso_U_11
_atom_site_aniso_U_22
_atom_site_aniso_U_33
_atom_site_aniso_U_23
_atom_site_aniso_U_13
_atom_site_aniso_U_12
Hg1 0.0279(5) 0.0286(5) 0.0313(5) -0.0032(4) 0.0104(4) -0.0030(4)
Hg2 0.0274(5) 0.0383(6) 0.0276(5) 0.0039(4) 0.0081(4) -0.0027(4)
Hg3 0.0259(5) 0.0478(7) 0.0322(5) 0.0115(5) 0.0051(4) -0.0080(5)
Au3 0.0259(5) 0.0478(7) 0.0322(5) 0.0115(5) 0.0051(4) -0.0080(5)
Au1 0.0309(7) 0.0271(8) 0.0482(9) 0 0.0071(7) 0
P 0.031(3) 0.030(4) 0.039(4) 0.005(3) 0.005(3) 0.002(3)
C1 0.018(8) 0.050(11) 0.023(12) -0.004(11) -0.003(9) -0.006(7)
C2 0.034(9) 0.020(8) 0.027(12) 0.005(10) 0.009(10) 0.011(6)
C3 0.032(10) 0.038(8) 0.052(17) 0.014(14) 0.014(13) 0.009(7)
C4 0.035(9) 0.025(8) 0.031(13) -0.005(10) 0.009(11) 0.006(7)
C5 0.024(9) 0.043(9) 0.027(12) 0.000(12) -0.001(10) 0.006(7)
C6 0.037(11) 0.039(9) 0.021(11) -0.002(11) 0.014(11) 0.002(7)
F1 0.029(8) 0.044(8) 0.061(11) -0.005(8) 0.021(8) -0.004(7)
F2 0.035(7) 0.036(9) 0.054(10) -0.004(8) 0.022(8) 0.015(6)
F3 0.049(10) 0.031(7) 0.051(10) -0.001(8) 0.003(8) 0.013(7)
F4 0.036(8) 0.045(9) 0.056(11) 0.010(8) 0.013(8) 0.002(7)
C11 0.027(10) 0.036(9) 0.041(15) 0.028(12) 0.001(11) 0.002(7)
C12 0.027(9) 0.045(9) 0.060(19) -0.022(15) 0.009(13) -0.018(7)
C13 0.026(8) 0.048(9) 0.022(12) -0.003(11) -0.001(10) -0.014(6)
C14 0.021(8) 0.053(8) 0.033(14) 0.008(13) -0.004(10) -0.007(7)
C15 0.023(8) 0.048(9) 0.018(11) 0.009(11) -0.001(9) 0.001(7)
C16 0.022(8) 0.040(9) 0.021(11) 0.019(10) -0.003(9) -0.005(8)
F5 0.051(10) 0.041(8) 0.054(11) 0.002(8) 0.026(9) -0.009(7)
F6 0.036(8) 0.056(9) 0.038(9) 0.011(8) 0.008(7) -0.020(8)
F7 0.024(7) 0.048(10) 0.068(12) 0.001(9) 0.007(8) -0.008(6)
F8 0.041(9) 0.050(8) 0.059(11) -0.001(9) 0.008(9) 0.003(7)
C21 0.028(8) 0.027(8) 0.023(11) 0.018(9) 0.002(9) 0.007(7)
C22 0.033(8) 0.023(8) 0.031(11) 0.005(10) 0.006(10) 0.002(6)
C23 0.036(8) 0.020(7) 0.023(11) 0.001(9) -0.001(10) 0.002(6)
C24 0.034(8) 0.029(8) 0.027(11) 0.008(10) 0.011(10) -0.003(6)
C25 0.028(8) 0.031(8) 0.037(12) 0.005(10) 0.009(10) 0.000(7)
C26 0.031(8) 0.028(9) 0.028(11) 0.001(10) 0.004(10) -0.001(7)
F9 0.039(7) 0.034(8) 0.040(9) 0.019(7) 0.013(7) 0.012(6)
F10 0.050(10) 0.023(7) 0.053(10) -0.007(7) 0.022(8) 0.002(6)
F11 0.042(8) 0.034(8) 0.041(9) -0.008(7) 0.011(7) -0.015(7)
F12 0.026(7) 0.041(9) 0.046(9) 0.013(8) 0.008(7) 0.006(6)
C31 0.046(10) 0.024(8) 0.060(11) 0.013(8) 0.021(9) 0.001(7)
C32 0.046(10) 0.024(8) 0.060(11) 0.013(8) 0.021(9) 0.001(7)
C33 0.046(10) 0.024(8) 0.060(11) 0.013(8) 0.021(9) 0.001(7)

loop_
_atom_type_symbol
_atom_type_description
_atom_type_scat_dispersion_real
_atom_type_scat_dispersion_imag
_atom_type_scat_source
C C 0.0033 0.0016 'International Tables Vol C Tables 4.2.6.8 and 6.1.1.4'
H H 0 0 'International Tables Vol C Tables 4.2.6.8 and 6.1.1.4'
Au Au -2.0133 8.8022 'International Tables Vol C Tables 4.2.6.8 and 6.1.1.4'
F F 0.0171 0.0103 'International Tables Vol C Tables 4.2.6.8 and 6.1.1.4'
Hg Hg -2.3894 9.2266 'International Tables Vol C Tables 4.2.6.8 and 6.1.1.4'
P P 0.1023 0.0942 'International Tables Vol C Tables 4.2.6.8 and 6.1.1.4'

loop_
_geom_angle_atom_site_label_1
_geom_angle_atom_site_label_2
_geom_angle_atom_site_label_3
_geom_angle
_geom_angle_site_symmetry_1
_geom_angle_site_symmetry_3
C26 Hg1 C1 175.7(11) . .
C26 Hg1 Au3 90.8(7) . 5_575
C1 Hg1 Au3 90.4(6) . 5_575
C26 Hg1 Hg3 90.8(7) . 5_575
C1 Hg1 Hg3 90.4(6) . 5_575
Au3 Hg1 Hg3 0.00(6) 5_575 5_575
C6 Hg2 C11 178.5(12) . .
C21 Hg3 C16 175.7(11) . .
C21 Hg3 Hg3 81.8(7) . 2
C16 Hg3 Hg3 98.7(6) . 2
C21 Hg3 Hg1 104.4(6) . 5_575
C16 Hg3 Hg1 75.2(6) . 5_575
Hg3 Hg3 Hg1 173.33(5) 2 5_575
P Au1 P 171.4(4) . 2_655
C33 P C32 104.4(14) . .
C33 P C31 104.2(15) . .
C32 P C31 105.8(14) . .
C33 P Au1 115.0(11) . .
C32 P Au1 117.7(11) . .
C31 P Au1 108.5(11) . .
C6 C1 C2 124(3) . .
C6 C1 Hg1 121(2) . .
C2 C1 Hg1 115.8(19) . .
F1 C2 C3 119(2) . .
F1 C2 C1 124(2) . .
C3 C2 C1 117(3) . .
C4 C3 C2 123(3) . .
C4 C3 F2 115(2) . .
C2 C3 F2 121(3) . .
F3 C4 C3 123(2) . .
F3 C4 C5 119(2) . .
C3 C4 C5 118(2) . .
F4 C5 C6 123(2) . .
F4 C5 C4 118(2) . .
C6 C5 C4 118(3) . .
C1 C6 C5 119(3) . .
C1 C6 Hg2 124(2) . .
C5 C6 Hg2 117(2) . .
C12 C11 C16 121(3) . .
C12 C11 Hg2 123(2) . .
C16 C11 Hg2 116.0(18) . .
C11 C12 F5 118(3) . .
C11 C12 C13 125(3) . .
F5 C12 C13 117(3) . .
F6 C13 C12 124(3) . .
F6 C13 C14 121(3) . .
C12 C13 C14 115(3) . .
C15 C14 F7 120(3) . .
C15 C14 C13 123(3) . .
F7 C14 C13 116(2) . .
F8 C15 C14 117(2) . .
F8 C15 C16 120(2) . .
C14 C15 C16 123(3) . .
C15 C16 C11 113(2) . .
C15 C16 Hg3 123(2) . .
C11 C16 Hg3 123.9(18) . .
C22 C21 C26 116(2) . .
C22 C21 Hg3 117.5(19) . .
C26 C21 Hg3 126.6(19) . .
F9 C22 C21 125(2) . .
F9 C22 C23 112(2) . .
C21 C22 C23 123(3) . .
F10 C23 C24 121(2) . .
F10 C23 C22 123(2) . .
C24 C23 C22 116(2) . .
F11 C24 C25 121(2) . .
F11 C24 C23 118(2) . .
C25 C24 C23 121(2) . .
F12 C25 C26 121(2) . .
F12 C25 C24 119(2) . .
C26 C25 C24 120(3) . .
C25 C26 C21 124(3) . .
C25 C26 Hg1 119(2) . .
C21 C26 Hg1 117.5(19) . .
P C31 H31A 109.5 . .
P C31 H31B 109.5 . .
H31A C31 H31B 109.5 . .
P C31 H31C 109.5 . .
H31A C31 H31C 109.5 . .
H31B C31 H31C 109.5 . .
P C32 H32A 109.5 . .
P C32 H32B 109.5 . .
H32A C32 H32B 109.5 . .
P C32 H32C 109.5 . .
H32A C32 H32C 109.5 . .
H32B C32 H32C 109.5 . .
P C33 H33A 109.5 . .
P C33 H33B 109.5 . .
H33A C33 H33B 109.5 . .
P C33 H33C 109.5 . .
H33A C33 H33C 109.5 . .
H33B C33 H33C 109.5 . .

loop_
_geom_bond_atom_site_label_1
_geom_bond_atom_site_label_2
_geom_bond_distance
_geom_bond_site_symmetry_2
Hg1 C26 2.11(3) .
Hg1 C1 2.11(3) .
Hg1 Au3 3.3613(14) 5_575
Hg1 Hg3 3.3613(14) 5_575
Hg2 C6 2.06(3) .
Hg2 C11 2.12(3) .
Hg3 C21 2.05(3) .
Hg3 C16 2.07(3) .
Hg3 Hg3 3.097(2) 2
Hg3 Hg1 3.3613(14) 5_575
Au1 P 2.302(7) .
Au1 P 2.302(7) 2_655
P C33 1.76(3) .
P C32 1.79(3) .
P C31 1.79(3) .
C1 C6 1.35(4) .
C1 C2 1.40(4) .
C2 F1 1.32(3) .
C2 C3 1.38(4) .
C3 C4 1.37(4) .
C3 F2 1.39(3) .
C4 F3 1.34(3) .
C4 C5 1.44(4) .
C5 F4 1.33(3) .
C5 C6 1.43(4) .
C11 C12 1.30(4) .
C11 C16 1.48(4) .
C12 F5 1.36(4) .
C12 C13 1.37(4) .
C13 F6 1.30(3) .
C13 C14 1.37(4) .
C14 C15 1.34(4) .
C14 F7 1.36(3) .
C15 F8 1.33(3) .
C15 C16 1.40(3) .
C21 C22 1.36(3) .
C21 C26 1.37(4) .
C22 F9 1.36(3) .
C22 C23 1.45(4) .
C23 F10 1.35(3) .
C23 C24 1.38(4) .
C24 F11 1.36(3) .
C24 C25 1.37(4) .
C25 F12 1.36(3) .
C25 C26 1.36(4) .
C31 H31A 0.96 .
C31 H31B 0.96 .
C31 H31C 0.96 .
C32 H32A 0.96 .
C32 H32B 0.96 .
C32 H32C 0.96 .
C33 H33A 0.96 .
C33 H33B 0.96 .
C33 H33C 0.96 .
